data_2200618
loop_
_publ_author_name
'Munshi, Parthapratim'
'Guru Row, T. N.'

_publ_section_title
;
 2<i>H</i>-Chromene-2-thione
;
_journal_issue 12
_journal_name_full 'Acta Crystallographica Section E'
_journal_page_first o1175
_journal_page_last o1176
_journal_paper_doi 10.1107/S1600536801019067
_journal_volume 57
_journal_year 2001
_chemical_formula_iupac 'C9 H6 O S'
_chemical_formula_moiety 'C9 H6 O S'
_chemical_formula_structural 'C9 H6 O S'
_chemical_formula_sum 'C9 H6 O S'
_chemical_formula_weight 162.21
_chemical_melting_point 371
_chemical_name_common 2-thiocoumarin
_chemical_name_systematic
;
2H-chromene-2-thione
;
_space_group_IT_number 19
_symmetry_cell_setting orthorhombic
_symmetry_space_group_name_Hall 'P 2ac 2ab'
_symmetry_space_group_name_H-M 'P 21 21 21'
_cell_angle_alpha 90
_cell_angle_beta 90
_cell_angle_gamma 90
_cell_formula_units_Z 4
_cell_length_a 4.1260(10)
_cell_length_b 17.779(3)
_cell_length_c 10.268(3)
_cell_measurement_reflns_used 25
_cell_measurement_temperature 293(2)
_cell_measurement_theta_max 13.29
_cell_measurement_theta_min 6.07
_cell_volume 753.2(3)
_computing_cell_refinement 'CAD-4 EXPRESS'
_computing_data_collection 'CAD-4 EXPRESS (Enraf Nonius, 1994)'
_computing_data_reduction 'XCAD4 (Harms & Wocadlo, 1995)'
_computing_molecular_graphics 'ORTEP3 for Windows (Farrugia, 1997)'
_computing_publication_material 'PLATON (Spek, 1990)'
_computing_structure_refinement 'SHELXL97 (Sheldrick, 1997)'
_computing_structure_solution 'SIR92 (Altomare et al., 1993)'
_diffrn_ambient_temperature 293(2)
_diffrn_measured_fraction_theta_full 1.000
_diffrn_measured_fraction_theta_max 1.000
_diffrn_measurement_device_type 'Enraf-Nonius Turbo-CAD-4'
_diffrn_measurement_method 'non-profiled \w/2\q'
_diffrn_radiation_monochromator graphite
_diffrn_radiation_source 'fine-focus sealed tube'
_diffrn_radiation_type 'Mo K\a'
_diffrn_radiation_wavelength .71073
_diffrn_reflns_av_R_equivalents .0000
_diffrn_reflns_av_sigmaI/netI .1229
_diffrn_reflns_limit_h_max 4
_diffrn_reflns_limit_h_min 0
_diffrn_reflns_limit_k_max 21
_diffrn_reflns_limit_k_min 0
_diffrn_reflns_limit_l_max 12
_diffrn_reflns_limit_l_min 0
_diffrn_reflns_number 815
_diffrn_reflns_reduction_process
;
 ?
;
_diffrn_reflns_theta_full 24.97
_diffrn_reflns_theta_max 24.97
_diffrn_reflns_theta_min 2.29
_diffrn_standards_decay_% 3
_diffrn_standards_interval_time 60
_diffrn_standards_number 3
_exptl_absorpt_coefficient_mu .357
_exptl_absorpt_correction_type none
_exptl_crystal_colour yellow
_exptl_crystal_density_diffrn 1.431
_exptl_crystal_density_meas ?
_exptl_crystal_density_method 'not Measured'
_exptl_crystal_description needle
_exptl_crystal_F_000 336
_exptl_crystal_size_max .38
_exptl_crystal_size_mid .05
_exptl_crystal_size_min .04
_refine_diff_density_max .199
_refine_diff_density_min -.259
_refine_ls_abs_structure_details 'Flack (1983)'
_refine_ls_abs_structure_Flack .1(5)
_refine_ls_extinction_method none
_refine_ls_goodness_of_fit_ref .840
_refine_ls_hydrogen_treatment constr
_refine_ls_matrix_type full
_refine_ls_number_parameters 100
_refine_ls_number_reflns 815
_refine_ls_number_restraints 0
_refine_ls_restrained_S_all .840
_refine_ls_R_factor_all .1638
_refine_ls_R_factor_gt .0541
_refine_ls_shift/su_max <0.001
_refine_ls_shift/su_mean .000
_refine_ls_structure_factor_coef Fsqd
_refine_ls_weighting_details 'calc w = 1/[\s^2^(Fo^2^)+(0.1169P)^2^] where P = (Fo^2^+2Fc^2^)/3'
_refine_ls_weighting_scheme calc
_refine_ls_wR_factor_ref .1855
_reflns_number_gt 375
_reflns_number_total 815
_reflns_threshold_expression I>2\s(I)
_cod_data_source_file cf6115.cif
_cod_data_source_block I
_cod_depositor_comments
;
The following automatic conversions were performed:
'_symmetry_cell_setting' value 'Orthorhombic' changed to 'orthorhombic'
according to '/home/saulius/struct/CIF-dictionaries/cif_core.dic'
dictionary named 'cif_core.dic' version 2.4.1 from 2010-06-29.

Automatic conversion script
Id: cif_fix_enum 1527 2010-12-29 10:47:43Z saulius 

The following automatic conversions were performed:

'_symmetry_cell_setting' value 'Orthorhombic' changed to
'orthorhombic' according to
/home/saulius/struct/CIF-dictionaries/cif_core.dic dictionary named
'cif_core.dic' version 2.4.1 from 2010-06-29.

Automatic conversion script
Id: cif_fix_values 1715 2011-07-08 13:25:40Z adriana 

The following automatic conversions were performed:

'_exptl_crystal_density_meas' value 'not measured' was changed to '?'
- the value is perceived as not measured.

Automatic conversion script
Id: cif_fix_values 3008 2015-01-20 13:52:24Z robertas 
;
_cod_database_code 2200618
_cod_database_fobs_code 2200618

loop_
_symmetry_equiv_pos_as_xyz
x,y,z
1/2-x,-y,1/2+z
1/2+x,1/2-y,-z
-x,1/2+y,1/2-z

loop_
_atom_site_label
_atom_site_fract_x
_atom_site_fract_y
_atom_site_fract_z
_atom_site_U_iso_or_equiv
_atom_site_adp_type
_atom_site_calc_flag
_atom_site_refinement_flags
_atom_site_occupancy
_atom_site_disorder_assembly
_atom_site_disorder_group
_atom_site_type_symbol
S1 1.2593(9) -.08497(13) .6906(2) .0613(9) Uani d . 1 . . S
O1 .9875(18) .0385(3) .7619(5) .0467(17) Uani d . 1 . . O
C1 1.072(2) -.0063(5) .6592(7) .039(2) Uani d . 1 . . C
C9 .695(3) .1257(4) .6242(8) .045(3) Uani d . 1 . . C
C8 .803(3) .1030(4) .7458(8) .045(3) Uani d . 1 . . C
C2 .976(3) .0190(4) .5324(7) .048(3) Uani d . 1 . . C
H2 1.0401 -.0083 .4597 .057 Uiso calc R 1 . . H
C4 .513(3) .1906(4) .6149(10) .055(3) Uani d . 1 . . C
H4 .4342 .2066 .5347 .066 Uiso calc R 1 . . H
C7 .743(3) .1440(4) .8571(8) .050(2) Uani d . 1 . . C
H7 .8250 .1289 .9373 .060 Uiso calc R 1 . . H
C3 .795(3) .0807(4) .5158(7) .046(2) Uani d . 1 . . C
H3 .7339 .0948 .4321 .056 Uiso calc R 1 . . H
C6 .555(3) .2086(5) .8456(8) .059(3) Uani d . 1 . . C
H6 .5016 .2364 .9193 .070 Uiso calc R 1 . . H
C5 .449(3) .2312(5) .7258(10) .064(3) Uani d . 1 . . C
H5 .3294 .2754 .7191 .076 Uiso calc R 1 . . H

loop_
_atom_site_aniso_label
_atom_site_aniso_U_11
_atom_site_aniso_U_22
_atom_site_aniso_U_33
_atom_site_aniso_U_12
_atom_site_aniso_U_13
_atom_site_aniso_U_23
S1 .0697(19) .0619(14) .0521(12) .014(2) -.002(2) .0013(12)
O1 .057(4) .051(3) .032(3) -.007(4) -.004(4) .003(3)
C1 .025(6) .053(5) .038(4) -.018(5) -.007(4) -.007(4)
C9 .049(8) .038(4) .048(5) -.014(6) -.004(6) .008(4)
C8 .043(7) .045(5) .046(4) -.004(6) .002(6) .000(4)
C2 .058(7) .049(5) .036(5) -.007(6) -.006(6) .000(4)
C4 .046(7) .055(6) .064(6) -.009(6) -.010(7) .014(5)
C7 .052(7) .046(4) .052(5) -.001(7) -.002(8) -.003(4)
C3 .045(7) .061(5) .034(4) -.006(7) -.010(6) .011(4)
C6 .059(8) .064(6) .053(6) -.007(7) .008(6) -.013(5)
C5 .063(8) .043(6) .085(8) -.006(6) .012(8) -.006(5)

loop_
_atom_type_symbol
_atom_type_description
_atom_type_scat_dispersion_real
_atom_type_scat_dispersion_imag
_atom_type_scat_source
S S .1246 .1234 'International Tables Vol C Tables 4.2.6.8 and 6.1.1.4'
O O .0106 .0060 'International Tables Vol C Tables 4.2.6.8 and 6.1.1.4'
H H .0000 .0000 'International Tables Vol C Tables 4.2.6.8 and 6.1.1.4'
C C .0033 .0016 'International Tables Vol C Tables 4.2.6.8 and 6.1.1.4'

loop_
_geom_angle_atom_site_label_1
_geom_angle_atom_site_label_2
_geom_angle_atom_site_label_3
_geom_angle
_geom_angle_publ_flag
C1 O1 C8 122.0(6) no
O1 C1 C2 116.6(8) no
O1 C1 S1 117.9(6) no
C2 C1 S1 125.5(7) no
C8 C9 C4 118.7(9) no
C8 C9 C3 116.5(8) no
C4 C9 C3 124.8(9) no
O1 C8 C9 121.6(8) no
O1 C8 C7 115.9(8) no
C9 C8 C7 122.5(8) no
C3 C2 C1 121.9(8) no
C3 C2 H2 119.1 no
C1 C2 H2 119.1 no
C5 C4 C9 119.1(10) no
C5 C4 H4 120.5 no
C9 C4 H4 120.5 no
C8 C7 C6 117.8(8) no
C8 C7 H7 121.1 no
C6 C7 H7 121.1 no
C2 C3 C9 121.3(7) no
C2 C3 H3 119.3 no
C9 C3 H3 119.3 no
C5 C6 C7 119.8(9) no
C5 C6 H6 120.1 no
C7 C6 H6 120.1 no
C6 C5 C4 122.1(10) no
C6 C5 H5 119.0 no
C4 C5 H5 119.0 no

loop_
_geom_bond_atom_site_label_1
_geom_bond_atom_site_label_2
_geom_bond_site_symmetry_2
_geom_bond_distance
_geom_bond_publ_flag
S1 C1 . 1.630(9) no
O1 C1 . 1.367(10) no
O1 C8 . 1.388(10) no
C1 C2 . 1.434(10) no
C9 C8 . 1.385(12) no
C9 C4 . 1.382(12) no
C9 C3 . 1.431(11) no
C8 C7 . 1.378(11) no
C2 C3 . 1.337(12) no
C2 H2 . .930 no
C4 C5 . 1.373(13) no
C4 H4 . .930 no
C7 C6 . 1.391(14) no
C7 H7 . .930 no
C3 H3 . .930 no
C6 C5 . 1.366(13) no
C6 H6 . .930 no
C5 H5 . .930 no

loop_
_cod_related_entry_id
_cod_related_entry_database
_cod_related_entry_code
1 ChemSpider 18736
